data_7245092
loop_
_publ_author_name
'Ara\<skov, Jovana B.'
'Vi\<snjevac, Aleksandar'
'Popovi\'c, Jasminka'
'Blagojevi\'c, Vladimir'
'Fernandes, Henrique S.'
'Sousa, S\'ergio F.'
'Novakovi\'c, Irena'
'Padr\'on, Jos\'e M.'
'Holl\'o, Berta Barta'
'Monge, Miguel'
'Rodr\'iguez-Castillo, Mar\'ia'
'L\'opez-de-Luzuriaga, Jos\'e M.'
'Filipovi\'c, Nenad R.'
'Todorovi\'c, Tamara R.'

_publ_section_title
;
 Zn(ii) complexes with thiazolyl--hydrazones: structure, intermolecular
 interactions, photophysical properties, computational study and
 anticancer activity
;
_journal_name_full CrystEngComm
_journal_paper_doi 10.1039/D2CE00443G
_journal_year 2022
_chemical_formula_moiety 'C32 H28 N8 O2 S2 Zn1, 2(N O3),C H O, O'
_chemical_formula_sum 'C33 H29 N10 O10 S2 Zn'
_chemical_formula_weight 855.15
_space_group_IT_number 14
_space_group_name_Hall '-P 2ybc'
_space_group_name_H-M_alt 'P 1 21/c 1'
_symmetry_cell_setting monoclinic
_symmetry_Int_Tables_number 14
_symmetry_space_group_name_Hall '-P 2ybc'
_symmetry_space_group_name_H-M 'P 1 21/c 1'
_atom_sites_solution_hydrogens geom
_atom_sites_solution_primary 'direct - structure invariant direct methods'
_atom_sites_solution_secondary 'direct - structure invariant direct methods'
_audit_creation_date 2017-02-24T15:32:16-00:00
_audit_creation_method 'WinGX routine CIF_UPDATE'
_audit_update_record
;
2021-12-26 deposited with the CCDC.	2022-06-06 downloaded from the CCDC.
;
_cell_angle_alpha 90
_cell_angle_beta 106.830(5)
_cell_angle_gamma 90
_cell_formula_units_Z 4
_cell_length_a 14.4925(7)
_cell_length_b 11.9187(4)
_cell_length_c 22.3187(10)
_cell_measurement_reflns_used 3962
_cell_measurement_temperature 110
_cell_measurement_theta_max 72.7187
_cell_measurement_theta_min 3.2551
_cell_measurement_wavelength 1.54184
_cell_volume 3690.0(3)
_computing_cell_refinement
;
        CrysAlisPro, Agilent Technologies,
        Version 1.171.36.20 (release 27-06-2012 CrysAlis171 .NET)
        (compiled Jul 11 2012,15:38:31)
;
_computing_data_collection
;
        CrysAlisPro, Agilent Technologies,
        Version 1.171.36.20 (release 27-06-2012 CrysAlis171 .NET)
        (compiled Jul 11 2012,15:38:31)
;
_computing_data_reduction
;
        CrysAlisPro, Agilent Technologies,
        Version 1.171.36.20 (release 27-06-2012 CrysAlis171 .NET)
        (compiled Jul 11 2012,15:38:31)
;
_computing_molecular_graphics 'Ortep for Windows (Farrugia, 2012)'
_computing_publication_material 'WinGX publication routines (Farrugia, 2012)'
_computing_structure_refinement 'SHELXL-2016/4 (Sheldrick, 2016)'
_computing_structure_solution 'SIR-2014 (Burla et al., 2014)'
_diffrn_ambient_temperature 110
_diffrn_detector_area_resol_mean 10.4323
_diffrn_measured_fraction_theta_full 0.994
_diffrn_measured_fraction_theta_max 0.97
_diffrn_measurement_device_type 'Xcalibur, Ruby, Nova'
_diffrn_measurement_method '\w scans'
_diffrn_orient_matrix_UB_11 0.0703649
_diffrn_orient_matrix_UB_12 -0.088659
_diffrn_orient_matrix_UB_13 0.0379328
_diffrn_orient_matrix_UB_21 0.0856926
_diffrn_orient_matrix_UB_22 0.0760783
_diffrn_orient_matrix_UB_23 -0.0005656
_diffrn_orient_matrix_UB_31 -0.0050253
_diffrn_orient_matrix_UB_32 0.055318
_diffrn_orient_matrix_UB_33 0.0613552
_diffrn_radiation_monochromator mirror
_diffrn_radiation_probe x-ray
_diffrn_radiation_type CuK\a
_diffrn_radiation_wavelength 1.54184
_diffrn_reflns_av_R_equivalents 0.0392
_diffrn_reflns_av_unetI/netI 0.0648
_diffrn_reflns_Laue_measured_fraction_full 0.994
_diffrn_reflns_Laue_measured_fraction_max 0.97
_diffrn_reflns_limit_h_max 14
_diffrn_reflns_limit_h_min -17
_diffrn_reflns_limit_k_max 14
_diffrn_reflns_limit_k_min -14
_diffrn_reflns_limit_l_max 27
_diffrn_reflns_limit_l_min -17
_diffrn_reflns_number 13882
_diffrn_reflns_point_group_measured_fraction_full 0.994
_diffrn_reflns_point_group_measured_fraction_max 0.97
_diffrn_reflns_theta_full 67.684
_diffrn_reflns_theta_max 72.872
_diffrn_reflns_theta_min 4.139
_diffrn_standards_number 0
_exptl_absorpt_coefficient_mu 2.6
_exptl_absorpt_correction_T_max 1
_exptl_absorpt_correction_T_min 0.63763
_exptl_absorpt_correction_type multi-scan
_exptl_absorpt_process_details
;
        CrysAlisPro, Agilent Technologies,
        Version 1.171.36.20 (release 27-06-2012 CrysAlis171 .NET)
        (compiled Jul 11 2012,15:38:31)
        Empirical absorption correction using spherical harmonics,
 implemented in SCALE3 ABSPACK scaling algorithm.
;
_exptl_crystal_colour yellow
_exptl_crystal_density_diffrn 1.539
_exptl_crystal_density_method 'not measured'
_exptl_crystal_description prisms
_exptl_crystal_F_000 1756
_exptl_crystal_size_max 0.15
_exptl_crystal_size_mid 0.12
_exptl_crystal_size_min 0.11
_refine_diff_density_max 1.052
_refine_diff_density_min -0.741
_refine_diff_density_rms 0.108
_refine_ls_extinction_method none
_refine_ls_goodness_of_fit_ref 1.075
_refine_ls_hydrogen_treatment constr
_refine_ls_matrix_type full
_refine_ls_number_constraints 0
_refine_ls_number_parameters 519
_refine_ls_number_reflns 7132
_refine_ls_number_restraints 0
_refine_ls_restrained_S_all 1.075
_refine_ls_R_factor_all 0.0785
_refine_ls_R_factor_gt 0.0666
_refine_ls_shift/su_max 0.001
_refine_ls_shift/su_mean 0
_refine_ls_structure_factor_coef Fsqd
_refine_ls_weighting_details 'w=1/[\s^2^(Fo^2^)+(0.1016P)^2^+4.1360P] where P=(Fo^2^+2Fc^2^)/3'
_refine_ls_weighting_scheme calc
_refine_ls_wR_factor_gt 0.1773
_refine_ls_wR_factor_ref 0.1872
_reflns_Friedel_coverage 0
_reflns_number_gt 5935
_reflns_number_total 7132
_reflns_threshold_expression 'I > 2\s(I)'
_cod_data_source_file d2ce00443g2.cif
_cod_data_source_block jat3cna
_cod_original_sg_symbol_H-M 'P 21/c'
_cod_database_code 7245092

loop_
_space_group_symop_id
_space_group_symop_operation_xyz
1 'x, y, z'
2 '-x, y+1/2, -z+1/2'
3 '-x, -y, -z'
4 'x, -y-1/2, z-1/2'

loop_
_atom_site_label
_atom_site_type_symbol
_atom_site_fract_x
_atom_site_fract_y
_atom_site_fract_z
_atom_site_U_iso_or_equiv
_atom_site_adp_type
_atom_site_occupancy
_atom_site_site_symmetry_order
_atom_site_calc_flag
_atom_site_refinement_flags_posn
_atom_site_refinement_flags_adp
_atom_site_refinement_flags_occupancy
_atom_site_disorder_assembly
_atom_site_disorder_group
Zn1 Zn 0.78382(4) 0.07772(4) 0.04799(2) 0.02985(17) Uani 1 1 d . . . . .
S1 S 0.85331(7) -0.27038(8) -0.01029(5) 0.0360(2) Uani 1 1 d . . . . .
S2 S 0.58927(7) 0.19343(8) -0.14044(5) 0.0345(2) Uani 1 1 d . . . . .
O1 O 0.8714(2) 0.2851(3) -0.21503(15) 0.0418(7) Uani 1 1 d . . . . .
O2 O 0.5962(2) -0.4117(2) 0.03153(15) 0.0401(7) Uani 1 1 d . . . . .
N1 N 0.7096(3) 0.1254(3) 0.11776(16) 0.0329(7) Uani 1 1 d . . . . .
N2 N 0.7916(2) -0.0663(3) 0.10817(16) 0.0314(7) Uani 1 1 d . . . . .
N3 N 0.8285(3) -0.1615(3) 0.09131(17) 0.0344(7) Uani 1 1 d . . . . .
H3A H 0.841959 -0.220168 0.114669 0.041 Uiso 1 1 calc R U . . .
N4 N 0.8420(2) -0.0571(3) 0.00520(16) 0.0316(7) Uani 1 1 d . . . . .
N5 N 0.9166(2) 0.1545(3) 0.11074(16) 0.0337(7) Uani 1 1 d . . . . .
N6 N 0.7894(2) 0.2471(3) 0.01603(16) 0.0326(7) Uani 1 1 d . . . . .
N7 N 0.7212(3) 0.2766(3) -0.03722(17) 0.0345(7) Uani 1 1 d . . . . .
H7A H 0.714724 0.343671 -0.052021 0.041 Uiso 1 1 calc R U . . .
N8 N 0.6646(2) 0.0935(3) -0.03529(15) 0.0292(6) Uani 1 1 d . . . . .
C1 C 0.7139(3) 0.0480(3) 0.16317(18) 0.0335(8) Uani 1 1 d . . . . .
C2 C 0.6784(3) 0.0683(4) 0.2131(2) 0.0385(9) Uani 1 1 d . . . . .
H2 H 0.6833 0.013903 0.243759 0.046 Uiso 1 1 calc R U . . .
C3 C 0.6354(3) 0.1704(4) 0.2171(2) 0.0431(10) Uani 1 1 d . . . . .
H3 H 0.610552 0.185364 0.250308 0.052 Uiso 1 1 calc R U . . .
C4 C 0.6298(3) 0.2501(4) 0.1711(2) 0.0431(10) Uani 1 1 d . . . . .
H4 H 0.601111 0.319347 0.172709 0.052 Uiso 1 1 calc R U . . .
C5 C 0.6683(3) 0.2242(4) 0.1223(2) 0.0391(9) Uani 1 1 d . . . . .
H5 H 0.665059 0.277924 0.09154 0.047 Uiso 1 1 calc R U . . .
C6 C 0.7573(3) -0.0597(3) 0.15478(19) 0.0342(8) Uani 1 1 d . . . . .
H6 H 0.759698 -0.119776 0.181781 0.041 Uiso 1 1 calc R U . . .
C7 C 0.8424(3) -0.1548(3) 0.0333(2) 0.0343(8) Uani 1 1 d . . . . .
C8 C 0.8569(3) -0.1820(4) -0.0704(2) 0.0385(9) Uani 1 1 d . . . . .
H8 H 0.862895 -0.205901 -0.108797 0.046 Uiso 1 1 calc R U . . .
C9 C 0.8497(3) -0.0720(3) -0.05473(19) 0.0342(8) Uani 1 1 d . . . . .
C10 C 0.8523(3) 0.0249(3) -0.09457(19) 0.0323(8) Uani 1 1 d . . . . .
C11 C 0.8074(3) 0.0196(3) -0.1596(2) 0.0351(8) Uani 1 1 d . . . . .
H11 H 0.772242 -0.043858 -0.17674 0.042 Uiso 1 1 calc R U . . .
C12 C 0.8152(3) 0.1078(4) -0.1981(2) 0.0374(9) Uani 1 1 d . . . . .
H12 H 0.785559 0.103244 -0.240926 0.045 Uiso 1 1 calc R U . . .
C13 C 0.8674(3) 0.2038(4) -0.1729(2) 0.0362(9) Uani 1 1 d . . . . .
C14 C 0.9111(3) 0.2111(3) -0.1088(2) 0.0355(8) Uani 1 1 d . . . . .
H14 H 0.94442 0.275683 -0.091609 0.043 Uiso 1 1 calc R U . . .
C15 C 0.9046(3) 0.1209(3) -0.07023(19) 0.0335(8) Uani 1 1 d . . . . .
H15 H 0.935695 0.125024 -0.027538 0.04 Uiso 1 1 calc R U . . .
C16 C 0.9237(4) 0.3855(4) -0.1903(2) 0.0421(10) Uani 1 1 d . . . . .
H16A H 0.895531 0.419521 -0.160802 0.063 Uiso 1 1 calc R U . . .
H16B H 0.920701 0.437011 -0.223906 0.063 Uiso 1 1 calc R U . . .
H16C H 0.989766 0.366922 -0.16981 0.063 Uiso 1 1 calc R U . . .
C17 C 0.9204(3) 0.2678(4) 0.1043(2) 0.0365(9) Uani 1 1 d . . . . .
C18 C 0.9861(4) 0.3346(4) 0.1468(2) 0.0460(10) Uani 1 1 d . . . . .
H18 H 0.986923 0.411892 0.141221 0.055 Uiso 1 1 calc R U . . .
C19 C 1.0508(3) 0.2836(4) 0.1977(2) 0.0472(11) Uani 1 1 d . . . . .
H19 H 1.094996 0.326578 0.22736 0.057 Uiso 1 1 calc R U . . .
C20 C 1.0490(3) 0.1687(4) 0.2040(2) 0.0428(10) Uani 1 1 d . . . . .
H20 H 1.092448 0.132787 0.23744 0.051 Uiso 1 1 calc R U . . .
C21 C 0.9809(3) 0.1077(4) 0.1594(2) 0.0379(9) Uani 1 1 d . . . . .
H21 H 0.980164 0.030173 0.163723 0.046 Uiso 1 1 calc R U . . .
C22 C 0.8507(3) 0.3159(3) 0.0490(2) 0.0368(9) Uani 1 1 d . . . . .
H22 H 0.851187 0.39146 0.038739 0.044 Uiso 1 1 calc R U . . .
C23 C 0.6637(3) 0.1891(3) -0.06513(18) 0.0308(8) Uani 1 1 d . . . . .
C24 C 0.5572(3) 0.0556(3) -0.13200(19) 0.0351(8) Uani 1 1 d . . . . .
H24 H 0.513804 0.014166 -0.162981 0.042 Uiso 1 1 calc R U . . .
C25 C 0.6039(3) 0.0161(3) -0.07402(19) 0.0309(8) Uani 1 1 d . . . . .
C26 C 0.5955(3) -0.0972(3) -0.04932(19) 0.0312(8) Uani 1 1 d . . . . .
C27 C 0.5862(3) -0.1100(3) 0.01113(19) 0.0334(8) Uani 1 1 d . . . . .
H27 H 0.580902 -0.046783 0.034345 0.04 Uiso 1 1 calc R U . . .
C28 C 0.5848(3) -0.2162(3) 0.03676(19) 0.0331(8) Uani 1 1 d . . . . .
H28 H 0.578417 -0.224137 0.07682 0.04 Uiso 1 1 calc R U . . .
C29 C 0.5930(3) -0.3108(3) 0.0016(2) 0.0337(8) Uani 1 1 d . . . . .
C30 C 0.5987(3) -0.3000(3) -0.0591(2) 0.0341(8) Uani 1 1 d . . . . .
H30 H 0.601591 -0.363278 -0.082837 0.041 Uiso 1 1 calc R U . . .
C31 C 0.6000(3) -0.1928(3) -0.08407(19) 0.0330(8) Uani 1 1 d . . . . .
H31 H 0.60394 -0.185262 -0.124732 0.04 Uiso 1 1 calc R U . . .
C32 C 0.6217(4) -0.5071(4) 0.0018(2) 0.0482(11) Uani 1 1 d . . . . .
H32A H 0.573178 -0.520243 -0.037203 0.072 Uiso 1 1 calc R U . . .
H32B H 0.626578 -0.57144 0.028376 0.072 Uiso 1 1 calc R U . . .
H32C H 0.682612 -0.494133 -0.005995 0.072 Uiso 1 1 calc R U . . .
O3 O 0.7687(3) -0.4089(3) -0.14988(17) 0.0492(8) Uani 1 1 d . . . . .
O4 O 0.6690(3) -0.5361(4) -0.13921(19) 0.0631(10) Uani 1 1 d . . . . .
O5 O 0.8129(3) -0.5314(3) -0.07576(17) 0.0595(10) Uani 1 1 d . . . . .
N9 N 0.7508(3) -0.4910(3) -0.12198(18) 0.0408(8) Uani 1 1 d . . . . .
O6 O 0.7786(3) -0.3377(3) 0.15999(15) 0.0459(7) Uani 1 1 d . . . . .
O7 O 0.8402(3) -0.4203(3) 0.09373(17) 0.0488(8) Uani 1 1 d . . . . .
O8 O 0.7672(3) -0.5182(3) 0.14865(18) 0.0549(9) Uani 1 1 d . . . . .
N10 N 0.7954(3) -0.4277(3) 0.13371(17) 0.0408(8) Uani 1 1 d . . . . .
O9 O 0.6472(3) -0.1513(4) -0.2717(2) 0.0549(13) Uani 0.827(10) 1 d . . P A 1
H9a H 0.623654 -0.200227 -0.25488 0.082 Uiso 0.827(10) 1 calc R U P A 1
O9A O 0.500(2) 0.014(3) -0.2932(14) 0.079(9) Uani 0.173(10) 1 d . . P A 2
H9Aa H 0.459045 0.008659 -0.327376 0.119 Uiso 0.173(10) 1 calc R U P A 2
C33 C 0.5815(5) -0.0634(6) -0.2905(4) 0.0728(17) Uani 1 1 d . . . . .
O10 O 0.4383(3) 0.1611(4) -0.26686(19) 0.0678(11) Uani 1 1 d . . . . .

loop_
_atom_site_aniso_label
_atom_site_aniso_U_11
_atom_site_aniso_U_22
_atom_site_aniso_U_33
_atom_site_aniso_U_23
_atom_site_aniso_U_13
_atom_site_aniso_U_12
Zn1 0.0336(3) 0.0235(3) 0.0324(3) 0.00082(19) 0.0095(2) 0.00113(19)
S1 0.0389(5) 0.0253(4) 0.0450(5) -0.0034(4) 0.0142(4) 0.0006(4)
S2 0.0390(5) 0.0297(5) 0.0333(5) 0.0052(4) 0.0081(4) 0.0001(4)
O1 0.0444(16) 0.0369(15) 0.0439(16) 0.0043(13) 0.0124(13) -0.0044(13)
O2 0.0456(17) 0.0273(14) 0.0499(17) 0.0056(12) 0.0177(14) 0.0025(12)
N1 0.0386(18) 0.0263(15) 0.0348(16) -0.0009(13) 0.0119(14) 0.0007(13)
N2 0.0320(16) 0.0253(15) 0.0353(16) 0.0005(12) 0.0072(13) 0.0011(12)
N2 0.0314(16) 0.0332(17) 0.0365(17) -0.0003(14) 0.0101(13) -0.0005(13)
N3 0.0395(18) 0.0213(14) 0.0427(18) 0.0029(13) 0.0124(15) 0.0065(13)
N4 0.0305(16) 0.0270(15) 0.0367(17) 0.0003(13) 0.0086(13) 0.0020(13)
N6 0.0366(17) 0.0260(15) 0.0370(17) 0.0008(13) 0.0135(14) 0.0001(13)
N7 0.0383(18) 0.0222(15) 0.0408(18) 0.0021(13) 0.0080(14) -0.0004(13)
N8 0.0305(15) 0.0246(14) 0.0325(15) 0.0005(12) 0.0090(13) 0.0016(12)
C1 0.0342(19) 0.0316(19) 0.0314(19) -0.0004(15) 0.0045(15) -0.0038(16)
C2 0.041(2) 0.037(2) 0.037(2) -0.0019(17) 0.0120(17) -0.0054(17)
C3 0.043(2) 0.048(2) 0.043(2) -0.014(2) 0.0196(19) -0.008(2)
C4 0.040(2) 0.039(2) 0.049(2) -0.0105(19) 0.0109(19) 0.0039(18)
C5 0.043(2) 0.033(2) 0.042(2) 0.0012(17) 0.0124(18) 0.0043(17)
C6 0.041(2) 0.0268(18) 0.0330(19) 0.0023(15) 0.0080(16) -0.0023(16)
C7 0.0337(19) 0.0265(18) 0.042(2) -0.0023(16) 0.0102(16) 0.0002(15)
C8 0.041(2) 0.034(2) 0.043(2) -0.0054(17) 0.0157(18) -0.0032(17)
C9 0.0332(19) 0.033(2) 0.037(2) -0.0012(16) 0.0107(16) -0.0013(16)
C10 0.0315(19) 0.0293(18) 0.038(2) -0.0020(16) 0.0138(16) 0.0009(15)
C11 0.0329(19) 0.0309(19) 0.040(2) -0.0026(16) 0.0088(16) 0.0000(16)
C12 0.038(2) 0.036(2) 0.037(2) 0.0001(17) 0.0082(17) 0.0003(17)
C13 0.035(2) 0.035(2) 0.040(2) 0.0015(17) 0.0134(17) 0.0017(17)
C14 0.036(2) 0.0294(18) 0.042(2) -0.0021(16) 0.0131(17) -0.0012(16)
C15 0.0339(19) 0.0348(19) 0.0341(19) -0.0038(16) 0.0137(16) 0.0011(16)
C16 0.050(2) 0.033(2) 0.048(2) 0.0050(18) 0.021(2) -0.0014(18)
C17 0.036(2) 0.0330(19) 0.041(2) -0.0049(17) 0.0131(17) -0.0018(16)
C18 0.047(2) 0.038(2) 0.052(3) -0.009(2) 0.012(2) -0.0057(19)
C19 0.040(2) 0.057(3) 0.042(2) -0.014(2) 0.0084(19) -0.006(2)
C20 0.036(2) 0.056(3) 0.037(2) -0.0013(19) 0.0118(17) -0.0021(19)
C21 0.037(2) 0.040(2) 0.037(2) 0.0017(17) 0.0125(17) 0.0039(17)
C22 0.041(2) 0.0253(18) 0.044(2) -0.0026(16) 0.0123(18) -0.0022(16)
C23 0.0328(19) 0.0279(18) 0.0325(19) 0.0008(15) 0.0106(15) 0.0026(15)
C24 0.037(2) 0.0330(19) 0.035(2) -0.0015(16) 0.0097(16) -0.0020(16)
C25 0.0341(19) 0.0239(17) 0.0362(19) -0.0017(15) 0.0124(15) 0.0028(15)
C26 0.0302(18) 0.0258(17) 0.0369(19) 0.0018(15) 0.0089(15) -0.0014(14)
C27 0.0347(19) 0.0269(18) 0.038(2) -0.0002(15) 0.0093(16) 0.0013(15)
C28 0.0346(19) 0.0303(18) 0.0354(19) 0.0024(15) 0.0119(16) 0.0028(15)
C29 0.0314(19) 0.0244(17) 0.045(2) 0.0039(16) 0.0108(16) -0.0015(15)
C30 0.035(2) 0.0248(17) 0.042(2) -0.0032(16) 0.0106(16) 0.0003(15)
C31 0.0351(19) 0.0292(18) 0.0351(19) 0.0000(15) 0.0107(16) 0.0003(15)
C32 0.060(3) 0.028(2) 0.056(3) 0.0034(19) 0.017(2) 0.004(2)
O3 0.062(2) 0.0312(15) 0.0557(19) 0.0073(14) 0.0190(16) -0.0074(14)
O4 0.070(2) 0.063(2) 0.065(2) -0.0207(19) 0.033(2) -0.030(2)
O5 0.077(3) 0.053(2) 0.051(2) 0.0132(17) 0.0221(19) 0.0247(19)
N9 0.053(2) 0.0289(17) 0.045(2) 0.0010(15) 0.0217(17) 0.0012(16)
O6 0.058(2) 0.0326(15) 0.0444(17) 0.0022(13) 0.0101(15) -0.0029(14)
O7 0.057(2) 0.0371(16) 0.0537(19) 0.0023(14) 0.0183(16) 0.0005(15)
O8 0.074(2) 0.0319(16) 0.058(2) 0.0112(14) 0.0190(18) -0.0049(16)
N10 0.045(2) 0.0324(18) 0.0383(18) 0.0051(15) 0.0023(16) -0.0018(15)
O9 0.051(3) 0.049(2) 0.067(3) 0.007(2) 0.021(2) 0.0002(19)
O9A 0.069(16) 0.09(2) 0.077(18) -0.002(15) 0.025(14) -0.018(15)
C33 0.075(4) 0.057(3) 0.092(5) -0.005(3) 0.034(4) -0.004(3)
O10 0.083(3) 0.057(2) 0.053(2) 0.0039(18) 0.004(2) -0.020(2)

loop_
_atom_type_symbol
_atom_type_description
_atom_type_scat_dispersion_real
_atom_type_scat_dispersion_imag
_atom_type_scat_source
C C 0.0181 0.0091 'International Tables Vol C Tables 4.2.6.8 and 6.1.1.4'
H H 0 0 'International Tables Vol C Tables 4.2.6.8 and 6.1.1.4'
N N 0.0311 0.018 'International Tables Vol C Tables 4.2.6.8 and 6.1.1.4'
O O 0.0492 0.0322 'International Tables Vol C Tables 4.2.6.8 and 6.1.1.4'
S S 0.3331 0.5567 'International Tables Vol C Tables 4.2.6.8 and 6.1.1.4'
Zn Zn -1.5491 0.6778 'International Tables Vol C Tables 4.2.6.8 and 6.1.1.4'

loop_
_geom_angle_atom_site_label_1
_geom_angle_atom_site_label_2
_geom_angle_atom_site_label_3
_geom_angle
_geom_angle_site_symmetry_1
_geom_angle_site_symmetry_3
_geom_angle_publ_flag
N1 Zn1 N2 87.66(13) . . ?
N2 Zn1 N1 73.41(12) . . ?
N2 Zn1 N2 93.18(12) . . ?
N4 Zn1 N1 146.62(13) . . ?
N4 Zn1 N2 74.19(13) . . ?
N4 Zn1 N2 101.96(13) . . ?
N6 Zn1 N1 93.74(13) . . ?
N6 Zn1 N2 162.00(13) . . ?
N6 Zn1 N2 73.36(13) . . ?
N6 Zn1 N4 119.63(13) . . ?
N8 Zn1 N1 98.85(12) . . ?
N8 Zn1 N2 119.40(12) . . ?
N8 Zn1 N2 147.33(12) . . ?
N8 Zn1 N4 90.09(12) . . ?
N8 Zn1 N6 74.29(13) . . ?
C8 S1 C7 88.8(2) . . ?
C23 S2 C24 88.72(19) . . ?
C13 O1 C16 116.8(3) . . ?
C29 O2 C32 116.8(4) . . ?
C1 N1 Zn1 115.2(3) . . ?
C5 N1 Zn1 126.9(3) . . ?
C5 N1 C1 117.7(4) . . ?
N3 N2 Zn1 116.5(3) . . ?
C6 N2 Zn1 119.6(3) . . ?
C6 N2 N3 123.8(3) . . ?
C17 N2 Zn1 113.3(3) . . ?
C21 N2 Zn1 128.0(3) . . ?
C21 N2 C17 117.5(4) . . ?
N2 N3 H3A 123.5 . . ?
N2 N3 C7 113.1(3) . . ?
C7 N3 H3A 123.5 . . ?
C7 N4 Zn1 113.2(3) . . ?
C7 N4 C9 110.7(3) . . ?
C9 N4 Zn1 132.3(3) . . ?
N7 N6 Zn1 116.5(2) . . ?
C22 N6 Zn1 119.9(3) . . ?
C22 N6 N7 123.4(3) . . ?
N6 N7 H7A 123.3 . . ?
N6 N7 C23 113.3(3) . . ?
C23 N7 H7A 123.3 . . ?
C23 N8 Zn1 113.6(3) . . ?
C23 N8 C25 110.3(3) . . ?
C25 N8 Zn1 133.3(3) . . ?
N1 C1 C2 122.5(4) . . ?
N1 C1 C6 115.3(4) . . ?
C2 C1 C6 122.1(4) . . ?
C1 C2 H2 120.4 . . ?
C1 C2 C3 119.2(4) . . ?
C3 C2 H2 120.4 . . ?
C2 C3 H3 120.4 . . ?
C2 C3 C4 119.1(4) . . ?
C4 C3 H3 120.4 . . ?
C3 C4 H4 120.7 . . ?
C3 C4 C5 118.5(4) . . ?
C5 C4 H4 120.7 . . ?
N1 C5 C4 122.9(4) . . ?
N1 C5 H5 118.6 . . ?
C4 C5 H5 118.6 . . ?
N2 C6 C1 116.1(4) . . ?
N2 C6 H6 121.9 . . ?
C1 C6 H6 121.9 . . ?
N3 C7 S1 123.4(3) . . ?
N4 C7 S1 115.3(3) . . ?
N4 C7 N3 121.2(4) . . ?
S1 C8 H8 124.3 . . ?
C9 C8 S1 111.4(3) . . ?
C9 C8 H8 124.3 . . ?
N4 C9 C10 120.6(4) . . ?
C8 C9 N4 113.8(4) . . ?
C8 C9 C10 125.6(4) . . ?
C11 C10 C9 120.2(4) . . ?
C15 C10 C9 121.2(4) . . ?
C15 C10 C11 118.4(4) . . ?
C10 C11 H11 119.7 . . ?
C12 C11 C10 120.5(4) . . ?
C12 C11 H11 119.7 . . ?
C11 C12 H12 119.8 . . ?
C11 C12 C13 120.4(4) . . ?
C13 C12 H12 119.8 . . ?
O1 C13 C12 115.6(4) . . ?
O1 C13 C14 124.6(4) . . ?
C14 C13 C12 119.9(4) . . ?
C13 C14 H14 120.2 . . ?
C13 C14 C15 119.6(4) . . ?
C15 C14 H14 120.2 . . ?
C10 C15 C14 121.2(4) . . ?
C10 C15 H15 119.4 . . ?
C14 C15 H15 119.4 . . ?
O1 C16 H16A 109.5 . . ?
O1 C16 H16B 109.5 . . ?
O1 C16 H16C 109.5 . . ?
H16A C16 H16B 109.5 . . ?
H16A C16 H16C 109.5 . . ?
H16B C16 H16C 109.5 . . ?
N2 C17 C18 122.7(4) . . ?
N2 C17 C22 116.0(4) . . ?
C18 C17 C22 121.4(4) . . ?
C17 C18 H18 120.8 . . ?
C17 C18 C19 118.5(4) . . ?
C19 C18 H18 120.8 . . ?
C18 C19 H19 120.3 . . ?
C20 C19 C18 119.4(4) . . ?
C20 C19 H19 120.3 . . ?
C19 C20 H20 120.7 . . ?
C19 C20 C21 118.6(4) . . ?
C21 C20 H20 120.7 . . ?
N2 C21 C20 123.4(4) . . ?
N2 C21 H21 118.3 . . ?
C20 C21 H21 118.3 . . ?
N6 C22 C17 115.4(4) . . ?
N6 C22 H22 122.3 . . ?
C17 C22 H22 122.3 . . ?
N7 C23 S2 123.5(3) . . ?
N8 C23 S2 115.6(3) . . ?
N8 C23 N7 120.9(3) . . ?
S2 C24 H24 124.6 . . ?
C25 C24 S2 110.9(3) . . ?
C25 C24 H24 124.6 . . ?
N8 C25 C26 118.7(3) . . ?
C24 C25 N8 114.5(3) . . ?
C24 C25 C26 126.8(4) . . ?
C27 C26 C25 120.0(4) . . ?
C31 C26 C25 121.3(4) . . ?
C31 C26 C27 118.7(4) . . ?
C26 C27 H27 119.6 . . ?
C28 C27 C26 120.8(4) . . ?
C28 C27 H27 119.6 . . ?
C27 C28 H28 120.4 . . ?
C27 C28 C29 119.3(4) . . ?
C29 C28 H28 120.4 . . ?
O2 C29 C28 115.5(4) . . ?
O2 C29 C30 123.7(4) . . ?
C30 C29 C28 120.8(4) . . ?
C29 C30 H30 120.4 . . ?
C29 C30 C31 119.1(4) . . ?
C31 C30 H30 120.4 . . ?
C26 C31 C30 121.3(4) . . ?
C26 C31 H31 119.4 . . ?
C30 C31 H31 119.4 . . ?
O2 C32 H32A 109.5 . . ?
O2 C32 H32B 109.5 . . ?
O2 C32 H32C 109.5 . . ?
H32A C32 H32B 109.5 . . ?
H32A C32 H32C 109.5 . . ?
H32B C32 H32C 109.5 . . ?
O3 N9 O4 120.3(4) . . ?
O3 N9 O5 121.2(4) . . ?
O5 N9 O4 118.5(4) . . ?
O7 N10 O6 118.4(4) . . ?
O8 N10 O6 119.2(4) . . ?
O8 N10 O7 122.4(4) . . ?
C33 O9A H9a 109.5 . . ?
C33 O52Ab H9Aa 109.5 . . ?

loop_
_geom_bond_atom_site_label_1
_geom_bond_atom_site_label_2
_geom_bond_distance
_geom_bond_site_symmetry_2
_geom_bond_publ_flag
O52Ab H9Aa 0.82 . ?
N1 Zn1 2.207(3) . ?
N2 Zn1 2.162(3) . ?
N2 Zn1 2.223(3) . ?
N3 N2 1.354(5) . ?
N3 H3A 0.86 . ?
N4 Zn1 2.161(3) . ?
N6 Zn1 2.151(3) . ?
N7 N6 1.354(5) . ?
N7 H7A 0.86 . ?
N8 Zn1 2.148(3) . ?
C1 N1 1.359(5) . ?
C1 C2 1.377(6) . ?
C2 H2 0.93 . ?
C3 C2 1.382(7) . ?
C3 H3 0.93 . ?
C4 C3 1.384(7) . ?
C4 H4 0.93 . ?
C5 N1 1.338(5) . ?
C5 C4 1.394(7) . ?
C5 H5 0.93 . ?
C6 N2 1.279(6) . ?
C6 C1 1.465(6) . ?
C6 H6 0.93 . ?
C7 S1 1.719(4) . ?
C7 N3 1.370(6) . ?
C7 N4 1.322(5) . ?
C8 S1 1.719(5) . ?
C8 H8 0.93 . ?
C9 N4 1.385(5) . ?
C9 C8 1.369(6) . ?
C10 C9 1.465(6) . ?
C10 C11 1.409(6) . ?
C11 H11 0.93 . ?
C11 C12 1.384(6) . ?
C12 H12 0.93 . ?
C13 O1 1.364(5) . ?
C13 C12 1.396(6) . ?
C13 C14 1.390(6) . ?
C14 H14 0.93 . ?
C14 C15 1.397(6) . ?
C15 C10 1.392(6) . ?
C15 H15 0.93 . ?
C16 O1 1.437(5) . ?
C16 H16A 0.96 . ?
C16 H16B 0.96 . ?
C16 H16C 0.96 . ?
C17 N2 1.361(5) . ?
C17 C18 1.384(6) . ?
C18 H18 0.93 . ?
C19 C18 1.387(7) . ?
C19 H19 0.93 . ?
C20 C19 1.378(7) . ?
C20 H20 0.93 . ?
C21 N2 1.331(5) . ?
C21 C20 1.387(6) . ?
C21 H21 0.93 . ?
C22 N6 1.274(5) . ?
C22 C17 1.466(6) . ?
C22 H22 0.93 . ?
C23 S2 1.715(4) . ?
C23 N7 1.367(5) . ?
C23 N8 1.318(5) . ?
C24 S2 1.733(4) . ?
C24 H24 0.93 . ?
C25 N8 1.390(5) . ?
C25 C24 1.359(6) . ?
C26 C25 1.477(5) . ?
C26 C27 1.403(6) . ?
C27 H27 0.93 . ?
C27 C28 1.391(6) . ?
C28 H28 0.93 . ?
C29 O2 1.370(5) . ?
C29 C28 1.399(6) . ?
C29 C30 1.386(6) . ?
C30 H30 0.93 . ?
C30 C31 1.396(6) . ?
C31 C26 1.391(6) . ?
C31 H31 0.93 . ?
C32 O2 1.419(6) . ?
C32 H32A 0.96 . ?
C32 H32B 0.96 . ?
C32 H32C 0.96 . ?
N9 O3 1.227(5) . ?
N9 O4 1.256(6) . ?
N9 O5 1.253(5) . ?
N10 O6 1.279(5) . ?
N10 O7 1.249(5) . ?
N10 O8 1.233(5) . ?
O9A H9a 0.82 . ?
C33 O9 1.396(8) . ?
C33 O9A 1.49(3) . ?

loop_
_geom_torsion_atom_site_label_1
_geom_torsion_atom_site_label_2
_geom_torsion_atom_site_label_3
_geom_torsion_atom_site_label_4
_geom_torsion
_geom_torsion_site_symmetry_1
_geom_torsion_site_symmetry_2
_geom_torsion_site_symmetry_3
_geom_torsion_site_symmetry_4
_geom_torsion_publ_flag
S1 C7 N3 N2 -159.9(3) . . . . ?
S1 C7 N4 Zn1 161.63(19) . . . . ?
S1 C7 N4 C9 0.7(4) . . . . ?
S2 C23 N7 N6 -165.6(3) . . . . ?
S2 C23 N8 Zn1 164.83(18) . . . . ?
S2 C23 N8 C25 1.0(4) . . . . ?
O1 C13 C12 C11 179.3(4) . . . . ?
O1 C13 C14 C15 -178.0(4) . . . . ?
O2 C29 C28 C27 176.6(4) . . . . ?
O2 C29 C30 C31 -176.6(4) . . . . ?
N1 C1 C2 C3 1.0(6) . . . . ?
N1 C5 C4 C3 0.5(7) . . . . ?
N2 C6 C1 N1 4.3(5) . . . . ?
N2 C6 C1 C2 -176.8(4) . . . . ?
N2 C17 C18 C19 0.1(7) . . . . ?
N2 C21 C20 C19 -0.3(7) . . . . ?
N3 C7 S1 C8 175.4(4) . . . . ?
N3 C7 N4 Zn1 -14.3(5) . . . . ?
N3 C7 N4 C9 -175.3(4) . . . . ?
N4 C7 S1 C8 -0.4(3) . . . . ?
N4 C7 N3 N2 15.6(6) . . . . ?
N4 C9 C8 S1 0.4(5) . . . . ?
N6 C22 C17 N2 5.5(6) . . . . ?
N6 C22 C17 C18 -175.1(4) . . . . ?
N7 C23 S2 C24 177.6(4) . . . . ?
N7 C23 N8 Zn1 -13.4(5) . . . . ?
N7 C23 N8 C25 -177.2(4) . . . . ?
N8 C23 S2 C24 -0.6(3) . . . . ?
N8 C23 N7 N6 12.5(5) . . . . ?
N8 C25 C24 S2 0.6(5) . . . . ?
C1 C6 N2 Zn1 0.4(5) . . . . ?
C1 C6 N2 N3 -175.6(3) . . . . ?
C2 C1 N1 Zn1 174.5(3) . . . . ?
C2 C1 N1 C5 -0.7(6) . . . . ?
C4 C3 C2 C1 -0.5(7) . . . . ?
C4 C5 N1 Zn1 -174.6(3) . . . . ?
C4 C5 N1 C1 -0.1(6) . . . . ?
C5 C4 C3 C2 -0.2(7) . . . . ?
C6 C1 N1 Zn1 -6.6(4) . . . . ?
C6 C1 N1 C5 178.2(4) . . . . ?
C6 C1 C2 C3 -177.8(4) . . . . ?
C7 N3 N2 Zn1 -8.9(4) . . . . ?
C7 N3 N2 C6 167.3(4) . . . . ?
C8 C9 N4 Zn1 -156.8(3) . . . . ?
C8 C9 N4 C7 -0.7(5) . . . . ?
C9 C8 S1 C7 0.0(3) . . . . ?
C9 C10 C11 C12 -175.6(4) . . . . ?
C10 C9 N4 Zn1 24.9(6) . . . . ?
C10 C9 N4 C7 -179.0(4) . . . . ?
C10 C9 C8 S1 178.6(3) . . . . ?
C10 C11 C12 C13 -0.3(6) . . . . ?
C11 C10 C9 N4 -143.9(4) . . . . ?
C11 C10 C9 C8 38.0(6) . . . . ?
C12 C13 O1 C16 179.3(4) . . . . ?
C12 C13 C14 C15 1.8(6) . . . . ?
C13 C14 C15 C10 -2.2(6) . . . . ?
C14 C13 O1 C16 -0.9(6) . . . . ?
C14 C13 C12 C11 -0.6(6) . . . . ?
C14 C15 C10 C9 176.8(4) . . . . ?
C14 C15 C10 C11 1.3(6) . . . . ?
C15 C10 C9 N4 40.7(6) . . . . ?
C15 C10 C9 C8 -137.4(4) . . . . ?
C15 C10 C11 C12 0.0(6) . . . . ?
C17 C22 N6 Zn1 6.3(5) . . . . ?
C17 C22 N6 N7 -178.6(4) . . . . ?
C18 C17 N2 Zn1 166.9(4) . . . . ?
C18 C17 N2 C21 -1.5(6) . . . . ?
C20 C19 C18 C17 1.2(7) . . . . ?
C20 C21 N2 Zn1 -164.9(3) . . . . ?
C20 C21 N2 C17 1.6(6) . . . . ?
C21 C20 C19 C18 -1.1(7) . . . . ?
C22 C17 N2 Zn1 -13.7(5) . . . . ?
C22 C17 N2 C21 177.9(4) . . . . ?
C22 C17 C18 C19 -179.3(4) . . . . ?
C23 N7 N6 Zn1 -5.1(4) . . . . ?
C23 N7 N6 C22 179.6(4) . . . . ?
C24 C25 N8 Zn1 -160.5(3) . . . . ?
C24 C25 N8 C23 -1.0(5) . . . . ?
C25 C24 S2 C23 0.0(3) . . . . ?
C25 C26 C27 C28 -175.6(4) . . . . ?
C26 C25 N8 Zn1 20.0(5) . . . . ?
C26 C25 N8 C23 179.4(3) . . . . ?
C26 C25 C24 S2 -179.9(3) . . . . ?
C26 C27 C28 C29 0.2(6) . . . . ?
C27 C26 C25 N8 44.1(5) . . . . ?
C27 C26 C25 C24 -135.4(4) . . . . ?
C28 C29 O2 C32 -169.1(4) . . . . ?
C28 C29 C30 C31 2.6(6) . . . . ?
C29 C30 C31 C26 -0.1(6) . . . . ?
C30 C29 O2 C32 10.1(6) . . . . ?
C30 C29 C28 C27 -2.6(6) . . . . ?
C30 C31 C26 C25 175.6(4) . . . . ?
C30 C31 C26 C27 -2.2(6) . . . . ?
C31 C26 C25 N8 -133.7(4) . . . . ?
C31 C26 C25 C24 46.8(6) . . . . ?
C31 C26 C27 C28 2.2(6) . . . . ?
